data_7223573
loop_
_publ_author_name
'Huang, Rong-Yi'
'Jiang, Hao'
'Zhu, Chang-Hai'
'Xu, Heng'

_publ_section_title
;
 Dicarboxylate ligands--modulated assembly of new luminescent zinc(II)
 coordination polymers with in situ formed tetrazole ligand: An
 experimental and theoretical study
;
_journal_name_full 'RSC Adv.'
_journal_paper_doi 10.1039/C5RA20443G
_journal_year 2015
_chemical_formula_moiety 'C48 H30 N12 O8 Zn3'
_chemical_formula_sum 'C48 H30 N12 O8 Zn3'
_chemical_formula_weight 1098.95
_chemical_name_systematic
; 
 ? 
;
_space_group_IT_number 15
_symmetry_cell_setting monoclinic
_symmetry_space_group_name_Hall '-C 2yc'
_symmetry_space_group_name_H-M 'C 1 2/c 1'
_atom_sites_solution_hydrogens geom
_atom_sites_solution_primary direct
_atom_sites_solution_secondary difmap
_audit_creation_method SHELXL-97
_audit_update_record
;
2015-12-16 deposited with the CCDC.
2015-12-17 downloaded from the CCDC.
;
_cell_angle_alpha 90.00
_cell_angle_beta 105.814(5)
_cell_angle_gamma 90.00
_cell_formula_units_Z 4
_cell_length_a 19.7484(11)
_cell_length_b 7.6185(4)
_cell_length_c 30.3815(17)
_cell_measurement_reflns_used 6659
_cell_measurement_temperature 296(2)
_cell_measurement_theta_max 25.17
_cell_measurement_theta_min 2.22
_cell_volume 4398.0(4)
_computing_cell_refinement 'Bruker SMART'
_computing_data_collection 'Bruker SMART'
_computing_data_reduction 'Bruker SAINT'
_computing_molecular_graphics 'Bruker SHELXTL'
_computing_publication_material 'Bruker SHELXTL'
_computing_structure_refinement 'SHELXL-97 (Sheldrick, 1997)'
_computing_structure_solution 'SHELXS-97 (Sheldrick, 1990)'
_diffrn_ambient_temperature 296(2)
_diffrn_measured_fraction_theta_full 0.933
_diffrn_measured_fraction_theta_max 0.933
_diffrn_measurement_device_type 'CCD area detector'
_diffrn_measurement_method 'phi and omega scans'
_diffrn_radiation_monochromator graphite
_diffrn_radiation_source 'fine-focus sealed tube'
_diffrn_radiation_type MoK\a
_diffrn_radiation_wavelength 0.71073
_diffrn_reflns_av_R_equivalents 0.1207
_diffrn_reflns_av_unetI/netI 0.0684
_diffrn_reflns_limit_h_max 23
_diffrn_reflns_limit_h_min -21
_diffrn_reflns_limit_k_max 9
_diffrn_reflns_limit_k_min -9
_diffrn_reflns_limit_l_max 34
_diffrn_reflns_limit_l_min -35
_diffrn_reflns_number 19252
_diffrn_reflns_theta_full 25.05
_diffrn_reflns_theta_max 25.05
_diffrn_reflns_theta_min 1.39
_exptl_absorpt_coefficient_mu 1.696
_exptl_absorpt_correction_T_max 0.7972
_exptl_absorpt_correction_T_min 0.7067
_exptl_absorpt_correction_type multi-scan
_exptl_absorpt_process_details 'SADABS(Bruker, 2000)'
_exptl_crystal_colour colorless
_exptl_crystal_density_diffrn 1.660
_exptl_crystal_density_method 'not measured'
_exptl_crystal_description rod
_exptl_crystal_F_000 2224
_exptl_crystal_preparation Luminescent
_exptl_crystal_size_max 0.22
_exptl_crystal_size_mid 0.15
_exptl_crystal_size_min 0.14
_refine_diff_density_max 1.156
_refine_diff_density_min -0.819
_refine_diff_density_rms 0.087
_refine_ls_extinction_method none
_refine_ls_goodness_of_fit_ref 1.008
_refine_ls_hydrogen_treatment constr
_refine_ls_matrix_type full
_refine_ls_number_parameters 321
_refine_ls_number_reflns 3632
_refine_ls_number_restraints 0
_refine_ls_restrained_S_all 1.008
_refine_ls_R_factor_all 0.0592
_refine_ls_R_factor_gt 0.0426
_refine_ls_shift/su_max 0.000
_refine_ls_shift/su_mean 0.000
_refine_ls_structure_factor_coef Fsqd
_refine_ls_weighting_details 'calc w=1/[\s^2^(Fo^2^)+(0.0826P)^2^+0.0880P] where P=(Fo^2^+2Fc^2^)/3'
_refine_ls_weighting_scheme calc
_refine_ls_wR_factor_gt 0.1210
_refine_ls_wR_factor_ref 0.1340
_reflns_number_gt 2760
_reflns_number_total 3632
_reflns_threshold_expression >2sigma(I)
_cod_data_source_file c5ra20443g2.cif
_cod_data_source_block 1429190
_cod_depositor_comments
;
The following automatic conversions were performed:

'_symmetry_cell_setting' value 'Monoclinic' changed to 'monoclinic'
according to
/usr/data/users/saulius/crontab/automatic-downloads/rss-feeds/RSC/lib/dictionaries/cif_core.dic
dictionary named 'cif_core.dic' version 2.4.2 from 2011-04-26.

Automatic conversion script
Id: cif_fix_values 4268 2015-11-12 08:31:59Z antanas 
;
_cod_original_sg_symbol_Hall ' -C 2yc'
_cod_original_sg_symbol_H-M C2/c
_cod_database_code 7223573

loop_
_symmetry_equiv_pos_as_xyz
'x, y, z'
'-x, y, -z+1/2'
'x+1/2, y+1/2, z'
'-x+1/2, y+1/2, -z+1/2'
'-x, -y, -z'
'x, -y, z-1/2'
'-x+1/2, -y+1/2, -z'
'x+1/2, -y+1/2, z-1/2'

loop_
_atom_site_label
_atom_site_type_symbol
_atom_site_fract_x
_atom_site_fract_y
_atom_site_fract_z
_atom_site_U_iso_or_equiv
_atom_site_adp_type
_atom_site_occupancy
_atom_site_symmetry_multiplicity
_atom_site_calc_flag
_atom_site_refinement_flags
Zn1 Zn 0.48103(3) -0.12827(5) 0.127435(16) 0.0338(2) Uani 1 1 d .
Zn2 Zn 0.5000 0.26661(8) 0.2500 0.0349(2) Uani 1 2 d S
N1 N 0.38917(17) -0.0223(4) 0.09331(12) 0.0339(8) Uani 1 1 d .
N2 N 0.28989(18) 0.0083(4) 0.04028(11) 0.0331(8) Uani 1 1 d .
N3 N 0.0860(2) 0.1168(4) -0.16173(13) 0.0490(11) Uani 1 1 d .
N4 N 0.0343(2) 0.0720(4) -0.19698(13) 0.0456(10) Uani 1 1 d .
N5 N 0.00742(19) -0.0827(4) -0.19242(12) 0.0414(9) Uani 1 1 d .
N6 N 0.04276(19) -0.1404(4) -0.15116(12) 0.0378(9) Uani 1 1 d .
O1 O 0.5939(2) -0.1401(4) 0.03575(13) 0.0682(11) Uani 1 1 d .
O2 O 0.53424(16) -0.1910(3) 0.08595(9) 0.0412(8) Uani 1 1 d .
O3 O 0.51092(15) 0.0262(3) 0.18072(10) 0.0357(7) Uani 1 1 d .
O4 O 0.57950(15) 0.1211(3) 0.24602(10) 0.0394(7) Uani 1 1 d .
C1 C 0.3582(2) -0.0330(5) 0.04961(15) 0.0358(10) Uani 1 1 d .
H1 H 0.3807 -0.0654 0.0277 0.043 Uiso 1 1 calc R
C2 C 0.3385(3) 0.0317(6) 0.11345(16) 0.0481(12) Uani 1 1 d .
H2 H 0.3454 0.0516 0.1446 0.058 Uiso 1 1 calc R
C3 C 0.2773(3) 0.0510(6) 0.08108(18) 0.0523(13) Uani 1 1 d .
H3 H 0.2345 0.0866 0.0855 0.063 Uiso 1 1 calc R
C4 C 0.2397(2) 0.0014(5) -0.00293(14) 0.0323(10) Uani 1 1 d .
C5 C 0.1745(3) 0.0748(6) -0.00840(16) 0.0482(12) Uani 1 1 d .
H5 H 0.1634 0.1309 0.0159 0.058 Uiso 1 1 calc R
C6 C 0.1253(3) 0.0640(7) -0.05082(17) 0.0522(13) Uani 1 1 d .
H6 H 0.0809 0.1126 -0.0547 0.063 Uiso 1 1 calc R
C7 C 0.1411(2) -0.0179(5) -0.08749(14) 0.0344(10) Uani 1 1 d .
C8 C 0.0908(2) -0.0143(5) -0.13304(15) 0.0377(11) Uani 1 1 d .
C9 C 0.2070(3) -0.0904(5) -0.08095(17) 0.0430(12) Uani 1 1 d .
H9 H 0.2182 -0.1467 -0.1052 0.052 Uiso 1 1 calc R
C10 C 0.2564(2) -0.0812(5) -0.03930(16) 0.0410(11) Uani 1 1 d .
H10 H 0.3008 -0.1300 -0.0355 0.049 Uiso 1 1 calc R
C11 C 0.5731(2) -0.0952(5) 0.06811(15) 0.0359(10) Uani 1 1 d .
C12 C 0.5913(2) 0.0841(5) 0.08889(15) 0.0322(10) Uani 1 1 d .
C13 C 0.5672(2) 0.2291(5) 0.06058(15) 0.0400(11) Uani 1 1 d .
H13 H 0.5441 0.2122 0.0298 0.048 Uiso 1 1 calc R
C14 C 0.5778(3) 0.3976(5) 0.07831(19) 0.0491(13) Uani 1 1 d .
H14 H 0.5606 0.4935 0.0597 0.059 Uiso 1 1 calc R
C15 C 0.6136(3) 0.4228(5) 0.12326(19) 0.0520(13) Uani 1 1 d .
H15 H 0.6209 0.5361 0.1350 0.062 Uiso 1 1 calc R
C16 C 0.6388(2) 0.2826(5) 0.15102(16) 0.0411(11) Uani 1 1 d .
H16 H 0.6638 0.3024 0.1813 0.049 Uiso 1 1 calc R
C17 C 0.6278(2) 0.1087(5) 0.13474(16) 0.0342(10) Uani 1 1 d .
C18 C 0.6563(2) -0.0388(5) 0.16623(14) 0.0337(10) Uani 1 1 d .
C19 C 0.7137(2) -0.1377(5) 0.16218(16) 0.0453(12) Uani 1 1 d .
H19 H 0.7331 -0.1169 0.1380 0.054 Uiso 1 1 calc R
C20 C 0.7422(3) -0.2668(6) 0.19397(19) 0.0575(14) Uani 1 1 d .
H20 H 0.7803 -0.3321 0.1906 0.069 Uiso 1 1 calc R
C21 C 0.7153(3) -0.3002(6) 0.23017(18) 0.0548(14) Uani 1 1 d .
H21 H 0.7349 -0.3872 0.2513 0.066 Uiso 1 1 calc R
C22 C 0.6592(3) -0.2037(6) 0.23483(15) 0.0434(11) Uani 1 1 d .
H22 H 0.6403 -0.2268 0.2591 0.052 Uiso 1 1 calc R
C23 C 0.6299(2) -0.0716(5) 0.20377(15) 0.0318(10) Uani 1 1 d .
C24 C 0.5696(2) 0.0310(5) 0.21027(14) 0.0309(10) Uani 1 1 d .

loop_
_atom_site_aniso_label
_atom_site_aniso_U_11
_atom_site_aniso_U_22
_atom_site_aniso_U_33
_atom_site_aniso_U_23
_atom_site_aniso_U_13
_atom_site_aniso_U_12
Zn1 0.0372(4) 0.0279(3) 0.0356(4) -0.00011(19) 0.0088(3) -0.00766(19)
Zn2 0.0339(5) 0.0329(4) 0.0377(5) 0.000 0.0093(4) 0.000
N1 0.034(2) 0.0388(19) 0.029(2) -0.0018(15) 0.0086(18) -0.0047(15)
N2 0.029(2) 0.0336(18) 0.035(2) -0.0048(15) 0.0050(19) -0.0013(15)
N3 0.045(3) 0.045(2) 0.040(2) 0.0156(17) -0.016(2) -0.0184(18)
N4 0.049(3) 0.0368(19) 0.047(3) 0.0143(17) 0.007(2) -0.0035(17)
N5 0.047(3) 0.040(2) 0.035(2) 0.0058(16) 0.007(2) -0.0129(17)
N6 0.044(2) 0.0337(18) 0.033(2) 0.0056(15) 0.0062(19) -0.0106(16)
O1 0.095(3) 0.055(2) 0.075(3) -0.0304(18) 0.058(2) -0.0149(19)
O2 0.060(2) 0.0255(13) 0.0452(19) -0.0073(12) 0.0265(17) -0.0082(14)
O3 0.0291(18) 0.0377(16) 0.0372(18) -0.0100(12) 0.0040(16) 0.0025(12)
O4 0.0302(18) 0.0492(17) 0.0374(19) -0.0120(13) 0.0067(15) 0.0030(13)
C1 0.036(3) 0.040(2) 0.034(3) 0.0024(18) 0.013(2) 0.0012(19)
C2 0.052(3) 0.063(3) 0.031(3) -0.017(2) 0.014(3) -0.006(2)
C3 0.039(3) 0.065(3) 0.056(3) -0.022(2) 0.017(3) 0.001(2)
C4 0.029(3) 0.0219(18) 0.048(3) -0.0010(17) 0.013(2) -0.0019(16)
C5 0.045(3) 0.057(3) 0.041(3) 0.000(2) 0.007(3) 0.007(2)
C6 0.041(3) 0.065(3) 0.053(4) 0.011(2) 0.017(3) 0.013(2)
C7 0.033(3) 0.029(2) 0.037(3) 0.0084(17) 0.002(2) -0.0068(18)
C8 0.042(3) 0.031(2) 0.042(3) 0.0062(18) 0.014(2) -0.0044(19)
C9 0.045(3) 0.037(2) 0.046(3) -0.005(2) 0.011(3) -0.006(2)
C10 0.028(3) 0.037(2) 0.057(3) -0.002(2) 0.011(3) 0.0027(19)
C11 0.039(3) 0.029(2) 0.040(3) -0.0003(18) 0.010(2) 0.0067(18)
C12 0.035(3) 0.0283(19) 0.040(3) -0.0036(17) 0.021(2) -0.0020(17)
C13 0.044(3) 0.034(2) 0.044(3) 0.0033(19) 0.018(2) 0.0025(19)
C14 0.046(3) 0.026(2) 0.077(4) 0.010(2) 0.019(3) 0.002(2)
C15 0.053(3) 0.022(2) 0.080(4) -0.003(2) 0.016(3) -0.005(2)
C16 0.046(3) 0.033(2) 0.045(3) -0.0095(19) 0.013(2) -0.0090(19)
C17 0.032(3) 0.026(2) 0.050(3) -0.0005(17) 0.020(2) -0.0005(17)
C18 0.026(2) 0.027(2) 0.046(3) -0.0069(18) 0.007(2) -0.0043(17)
C19 0.049(3) 0.047(3) 0.045(3) -0.007(2) 0.022(3) 0.007(2)
C20 0.046(3) 0.049(3) 0.073(4) -0.009(3) 0.009(3) 0.025(2)
C21 0.060(4) 0.042(3) 0.055(4) -0.003(2) 0.003(3) 0.018(2)
C22 0.053(3) 0.043(2) 0.033(3) 0.0019(19) 0.008(2) 0.003(2)
C23 0.022(2) 0.029(2) 0.039(3) -0.0070(17) 0.000(2) -0.0002(16)
C24 0.038(3) 0.028(2) 0.029(3) -0.0030(17) 0.013(2) -0.0058(18)

loop_
_atom_type_symbol
_atom_type_description
_atom_type_scat_dispersion_real
_atom_type_scat_dispersion_imag
_atom_type_scat_source
C C 0.0033 0.0016 'International Tables Vol C Tables 4.2.6.8 and 6.1.1.4'
H H 0.0000 0.0000 'International Tables Vol C Tables 4.2.6.8 and 6.1.1.4'
N N 0.0061 0.0033 'International Tables Vol C Tables 4.2.6.8 and 6.1.1.4'
O O 0.0106 0.0060 'International Tables Vol C Tables 4.2.6.8 and 6.1.1.4'
Zn Zn 0.2839 1.4301 'International Tables Vol C Tables 4.2.6.8 and 6.1.1.4'

loop_
_geom_angle_atom_site_label_1
_geom_angle_atom_site_label_2
_geom_angle_atom_site_label_3
_geom_angle
_geom_angle_site_symmetry_1
_geom_angle_site_symmetry_3
O2 Zn1 O3 126.90(12) . .
O2 Zn1 N1 110.12(13) . .
O3 Zn1 N1 102.28(12) . .
O2 Zn1 N6 104.01(13) . 7_545
O3 Zn1 N6 106.15(13) . 7_545
N1 Zn1 N6 105.83(14) . 7_545
O4 Zn2 O4 110.79(17) 2_655 .
O4 Zn2 N4 113.73(14) 2_655 8_556
O4 Zn2 N4 107.35(14) . 8_556
O4 Zn2 N4 107.35(14) 2_655 7
O4 Zn2 N4 113.73(14) . 7
N4 Zn2 N4 103.8(2) 8_556 7
C1 N1 C2 106.0(4) . .
C1 N1 Zn1 127.6(3) . .
C2 N1 Zn1 124.0(3) . .
C1 N2 C3 106.6(4) . .
C1 N2 C4 126.8(4) . .
C3 N2 C4 126.5(4) . .
N4 N3 C8 104.2(3) . .
N3 N4 N5 113.3(3) . .
N3 N4 Zn2 121.3(3) . 7
N5 N4 Zn2 125.4(3) . 7
N4 N5 N6 105.8(3) . .
N5 N6 C8 106.1(3) . .
N5 N6 Zn1 120.9(3) . 7_545
C8 N6 Zn1 133.0(3) . 7_545
C11 O2 Zn1 129.6(2) . .
C24 O3 Zn1 128.2(2) . .
C24 O4 Zn2 115.2(3) . .
N1 C1 N2 111.5(4) . .
N1 C1 H1 124.2 . .
N2 C1 H1 124.2 . .
C3 C2 N1 109.1(4) . .
C3 C2 H2 125.4 . .
N1 C2 H2 125.4 . .
C2 C3 N2 106.7(4) . .
C2 C3 H3 126.7 . .
N2 C3 H3 126.7 . .
C5 C4 C10 120.5(4) . .
C5 C4 N2 119.7(4) . .
C10 C4 N2 119.8(4) . .
C4 C5 C6 119.0(4) . .
C4 C5 H5 120.5 . .
C6 C5 H5 120.5 . .
C7 C6 C5 121.3(4) . .
C7 C6 H6 119.4 . .
C5 C6 H6 119.4 . .
C9 C7 C6 118.4(4) . .
C9 C7 C8 120.9(4) . .
C6 C7 C8 120.5(4) . .
N3 C8 N6 110.7(4) . .
N3 C8 C7 123.3(4) . .
N6 C8 C7 126.0(3) . .
C10 C9 C7 121.2(4) . .
C10 C9 H9 119.4 . .
C7 C9 H9 119.4 . .
C9 C10 C4 119.5(4) . .
C9 C10 H10 120.2 . .
C4 C10 H10 120.2 . .
O1 C11 O2 123.8(4) . .
O1 C11 C12 120.0(4) . .
O2 C11 C12 116.2(4) . .
C17 C12 C13 120.2(3) . .
C17 C12 C11 122.6(3) . .
C13 C12 C11 117.1(4) . .
C14 C13 C12 120.1(4) . .
C14 C13 H13 119.9 . .
C12 C13 H13 119.9 . .
C15 C14 C13 120.0(4) . .
C15 C14 H14 120.0 . .
C13 C14 H14 120.0 . .
C16 C15 C14 120.5(4) . .
C16 C15 H15 119.7 . .
C14 C15 H15 119.7 . .
C15 C16 C17 121.4(4) . .
C15 C16 H16 119.3 . .
C17 C16 H16 119.3 . .
C12 C17 C16 117.7(4) . .
C12 C17 C18 122.9(3) . .
C16 C17 C18 119.3(4) . .
C19 C18 C23 117.9(4) . .
C19 C18 C17 121.8(4) . .
C23 C18 C17 120.0(3) . .
C20 C19 C18 120.5(4) . .
C20 C19 H19 119.8 . .
C18 C19 H19 119.8 . .
C21 C20 C19 121.3(4) . .
C21 C20 H20 119.3 . .
C19 C20 H20 119.3 . .
C22 C21 C20 119.0(4) . .
C22 C21 H21 120.5 . .
C20 C21 H21 120.5 . .
C21 C22 C23 121.1(4) . .
C21 C22 H22 119.4 . .
C23 C22 H22 119.4 . .
C22 C23 C18 120.1(4) . .
C22 C23 C24 119.5(4) . .
C18 C23 C24 120.4(4) . .
O4 C24 O3 122.0(4) . .
O4 C24 C23 117.6(4) . .
O3 C24 C23 120.4(3) . .

loop_
_geom_bond_atom_site_label_1
_geom_bond_atom_site_label_2
_geom_bond_distance
_geom_bond_site_symmetry_2
Zn1 O2 1.909(3) .
Zn1 O3 1.958(3) .
Zn1 N1 1.998(3) .
Zn1 N6 2.008(3) 7_545
Zn2 O4 1.953(3) 2_655
Zn2 O4 1.953(3) .
Zn2 N4 1.993(3) 8_556
Zn2 N4 1.993(3) 7
N1 C1 1.304(5) .
N1 C2 1.371(5) .
N2 C1 1.338(5) .
N2 C3 1.369(5) .
N2 C4 1.414(5) .
N3 N4 1.307(5) .
N3 C8 1.312(5) .
N4 N5 1.316(5) .
N4 Zn2 1.993(3) 7
N5 N6 1.332(5) .
N6 C8 1.357(5) .
N6 Zn1 2.008(3) 7_545
O1 C11 1.213(5) .
O2 C11 1.282(5) .
O3 C24 1.259(5) .
O4 C24 1.254(4) .
C1 H1 0.9300 .
C2 C3 1.342(7) .
C2 H2 0.9300 .
C3 H3 0.9300 .
C4 C5 1.371(6) .
C4 C10 1.388(6) .
C5 C6 1.389(6) .
C5 H5 0.9300 .
C6 C7 1.384(6) .
C6 H6 0.9300 .
C7 C9 1.377(6) .
C7 C8 1.467(6) .
C9 C10 1.373(6) .
C9 H9 0.9300 .
C10 H10 0.9300 .
C11 C12 1.507(5) .
C12 C17 1.395(6) .
C12 C13 1.401(6) .
C13 C14 1.386(6) .
C13 H13 0.9300 .
C14 C15 1.370(7) .
C14 H14 0.9300 .
C15 C16 1.368(6) .
C15 H15 0.9300 .
C16 C17 1.410(5) .
C16 H16 0.9300 .
C17 C18 1.484(6) .
C18 C19 1.394(6) .
C18 C23 1.401(6) .
C19 C20 1.386(6) .
C19 H19 0.9300 .
C20 C21 1.369(7) .
C20 H20 0.9300 .
C21 C22 1.369(6) .
C21 H21 0.9300 .
C22 C23 1.393(6) .
C22 H22 0.9300 .
C23 C24 1.481(6) .

loop_
_geom_torsion_atom_site_label_1
_geom_torsion_atom_site_label_2
_geom_torsion_atom_site_label_3
_geom_torsion_atom_site_label_4
_geom_torsion
_geom_torsion_site_symmetry_1
_geom_torsion_site_symmetry_4
O2 Zn1 N1 C1 17.8(4) . .
O3 Zn1 N1 C1 155.0(3) . .
N6 Zn1 N1 C1 -94.0(3) 7_545 .
O2 Zn1 N1 C2 178.1(3) . .
O3 Zn1 N1 C2 -44.7(3) . .
N6 Zn1 N1 C2 66.3(3) 7_545 .
C8 N3 N4 N5 -1.5(5) . .
C8 N3 N4 Zn2 176.1(3) . 7
N3 N4 N5 N6 1.5(5) . .
Zn2 N4 N5 N6 -176.0(3) 7 .
N4 N5 N6 C8 -0.8(5) . .
N4 N5 N6 Zn1 178.4(3) . 7_545
O3 Zn1 O2 C11 -42.3(4) . .
N1 Zn1 O2 C11 81.6(4) . .
N6 Zn1 O2 C11 -165.4(4) 7_545 .
O2 Zn1 O3 C24 -43.1(4) . .
N1 Zn1 O3 C24 -170.2(3) . .
N6 Zn1 O3 C24 79.1(3) 7_545 .
O4 Zn2 O4 C24 65.8(2) 2_655 .
N4 Zn2 O4 C24 -169.5(3) 8_556 .
N4 Zn2 O4 C24 -55.2(3) 7 .
C2 N1 C1 N2 -1.0(5) . .
Zn1 N1 C1 N2 162.1(3) . .
C3 N2 C1 N1 1.0(5) . .
C4 N2 C1 N1 -176.2(3) . .
C1 N1 C2 C3 0.5(5) . .
Zn1 N1 C2 C3 -163.4(3) . .
N1 C2 C3 N2 0.1(5) . .
C1 N2 C3 C2 -0.7(5) . .
C4 N2 C3 C2 176.6(4) . .
C1 N2 C4 C5 -169.4(4) . .
C3 N2 C4 C5 13.8(6) . .
C1 N2 C4 C10 11.3(6) . .
C3 N2 C4 C10 -165.5(4) . .
C10 C4 C5 C6 0.5(6) . .
N2 C4 C5 C6 -178.8(4) . .
C4 C5 C6 C7 -0.5(7) . .
C5 C6 C7 C9 0.6(7) . .
C5 C6 C7 C8 -174.5(4) . .
N4 N3 C8 N6 1.0(5) . .
N4 N3 C8 C7 -177.9(4) . .
N5 N6 C8 N3 -0.2(5) . .
Zn1 N6 C8 N3 -179.2(3) 7_545 .
N5 N6 C8 C7 178.7(4) . .
Zn1 N6 C8 C7 -0.3(7) 7_545 .
C9 C7 C8 N3 -91.1(5) . .
C6 C7 C8 N3 83.8(6) . .
C9 C7 C8 N6 90.1(5) . .
C6 C7 C8 N6 -95.0(5) . .
C6 C7 C9 C10 -0.6(6) . .
C8 C7 C9 C10 174.5(4) . .
C7 C9 C10 C4 0.5(6) . .
C5 C4 C10 C9 -0.5(6) . .
N2 C4 C10 C9 178.8(3) . .
Zn1 O2 C11 O1 -165.5(4) . .
Zn1 O2 C11 C12 13.1(6) . .
O1 C11 C12 C17 -121.5(5) . .
O2 C11 C12 C17 59.9(6) . .
O1 C11 C12 C13 61.4(6) . .
O2 C11 C12 C13 -117.2(4) . .
C17 C12 C13 C14 -1.8(6) . .
C11 C12 C13 C14 175.5(4) . .
C12 C13 C14 C15 1.9(7) . .
C13 C14 C15 C16 -0.4(7) . .
C14 C15 C16 C17 -1.2(7) . .
C13 C12 C17 C16 0.2(6) . .
C11 C12 C17 C16 -176.9(4) . .
C13 C12 C17 C18 -178.3(4) . .
C11 C12 C17 C18 4.6(6) . .
C15 C16 C17 C12 1.3(6) . .
C15 C16 C17 C18 179.9(4) . .
C12 C17 C18 C19 70.6(6) . .
C16 C17 C18 C19 -107.9(5) . .
C12 C17 C18 C23 -115.4(5) . .
C16 C17 C18 C23 66.1(5) . .
C23 C18 C19 C20 1.5(6) . .
C17 C18 C19 C20 175.6(4) . .
C18 C19 C20 C21 -0.4(7) . .
C19 C20 C21 C22 0.0(8) . .
C20 C21 C22 C23 -0.8(7) . .
C21 C22 C23 C18 1.9(7) . .
C21 C22 C23 C24 -179.4(4) . .
C19 C18 C23 C22 -2.2(6) . .
C17 C18 C23 C22 -176.4(4) . .
C19 C18 C23 C24 179.1(4) . .
C17 C18 C23 C24 4.8(6) . .
Zn2 O4 C24 O3 -4.7(5) . .
Zn2 O4 C24 C23 175.5(3) . .
Zn1 O3 C24 O4 -170.9(3) . .
Zn1 O3 C24 C23 8.9(5) . .
C22 C23 C24 O4 62.4(5) . .
C18 C23 C24 O4 -118.8(4) . .
C22 C23 C24 O3 -117.4(4) . .
C18 C23 C24 O3 61.4(5) . .
